data_7029389
loop_
_publ_author_name
'Gal\'ajov, Miguel'
'Garc\'ia, Carlos'
'G\'omez, Manuel'
'G\'omez-Sal, Pilar'

_publ_section_title
;
 Alkyl chlorido hydridotris(3,5-dimethylpyrazolyl)borate imido niobium and
 tantalum(v) complexes: synthesis, conformational states of alkyl groups
 in solid and solution, X-ray diffraction and multinuclear magnetic
 resonance spectroscopy studies.
;
_journal_issue 15
_journal_name_full 'Dalton transactions (Cambridge, England : 2003)'
_journal_page_first 5747
_journal_page_last 5758
_journal_paper_doi 10.1039/c3dt53353k
_journal_volume 43
_journal_year 2014
_chemical_compound_source 'synthesis as described'
_chemical_formula_moiety 'C26 H38 B1 Cl1 N7 Nb1'
_chemical_formula_sum 'C26 H38 B Cl N7 Nb'
_chemical_formula_weight 587.8
_chemical_name_systematic
;
 ?
;
_space_group_crystal_system triclinic
_space_group_IT_number 2
_space_group_name_Hall '-P 1'
_space_group_name_H-M_alt 'P -1'
_symmetry_space_group_name_Hall '-P 1'
_symmetry_space_group_name_H-M 'P -1'
_atom_sites_solution_hydrogens geom
_atom_sites_solution_primary direct
_atom_sites_solution_secondary difmap
_audit_conform_dict_location ftp://ftp.iucr.org/pub/cif_core.dic
_audit_conform_dict_name cif_core.dic
_audit_conform_dict_version 2.4
_audit_creation_date 2013-11-06T13:19:23-00:00
_audit_creation_method 'WinGX routine CIF_UPDATE'
_cell_angle_alpha 96.911(11)
_cell_angle_beta 97.518(12)
_cell_angle_gamma 107.041(9)
_cell_formula_units_Z 2
_cell_length_a 10.6170(13)
_cell_length_b 11.2000(9)
_cell_length_c 14.3110(15)
_cell_measurement_reflns_used 223
_cell_measurement_temperature 200(2)
_cell_measurement_theta_max 16.45
_cell_measurement_theta_min 3.45
_cell_measurement_wavelength 0.71073
_cell_volume 1590.3(3)
_computing_cell_refinement 'Dirax/lsq (Duisenberg & Schreurs, 1989-2000)'
_computing_data_collection 'Collect (Bruker AXS BV, 1997-2004)'
_computing_data_reduction 'EvalCCD (Duisenberg & Schreurs 1990-2000)'
_computing_molecular_graphics 'Ortep-3 for Windows (Farrugia, 1997)'
_computing_publication_material 'WinGX publication routines (Farrugia, 1999)'
_computing_structure_refinement 'SHELXL-97 (Sheldrick, 2008)'
_computing_structure_solution 'SIR2002 (Giacovazzo et al, 2003)'
_diffrn_ambient_temperature 200(2)
_diffrn_detector 'CCD plate'
_diffrn_detector_area_resol_mean 9
_diffrn_measured_fraction_theta_full 0.992
_diffrn_measured_fraction_theta_max 0.992
_diffrn_measurement_device '95mm CCD camera on \k-goniostat'
_diffrn_measurement_device_type KappaCCD
_diffrn_measurement_method 'CCD rotation images, thick slices'
_diffrn_orient_matrix_type X=UH
_diffrn_orient_matrix_UB_11 0.01
_diffrn_orient_matrix_UB_12 0
_diffrn_orient_matrix_UB_13 0
_diffrn_orient_matrix_UB_21 0
_diffrn_orient_matrix_UB_22 0.01
_diffrn_orient_matrix_UB_23 0
_diffrn_orient_matrix_UB_31 0
_diffrn_orient_matrix_UB_32 0
_diffrn_orient_matrix_UB_33 0.01
_diffrn_radiation_monochromator graphite
_diffrn_radiation_probe x-ray
_diffrn_radiation_type MoK\a
_diffrn_radiation_wavelength 0.71073
_diffrn_reflns_av_R_equivalents 0.0665
_diffrn_reflns_av_unetI/netI 0.1634
_diffrn_reflns_limit_h_max 13
_diffrn_reflns_limit_h_min -13
_diffrn_reflns_limit_k_max 14
_diffrn_reflns_limit_k_min -14
_diffrn_reflns_limit_l_max 18
_diffrn_reflns_limit_l_min -18
_diffrn_reflns_number 13551
_diffrn_reflns_reduction_process
;
 Scaled and merged with Sortav
 R.H. Blessing, (1987) Cryst. Rev. 1, 3-58
 R.H. Blessing, (1989) J. Appl. Cryst. 22, 396-397
;
_diffrn_reflns_theta_full 27.4
_diffrn_reflns_theta_max 27.4
_diffrn_reflns_theta_min 3.21
_diffrn_source 'Enraf Nonius FR590'
_exptl_absorpt_coefficient_mu 0.487
_exptl_absorpt_correction_T_max 1.123
_exptl_absorpt_correction_T_min 0.761
_exptl_absorpt_correction_type multi-scan
_exptl_absorpt_process_details
;
 R.H. Blessing, Acta Cryst. (1995), A51, 33-38
;
_exptl_crystal_colour red
_exptl_crystal_density_diffrn 1.228
_exptl_crystal_density_method 'not measured'
_exptl_crystal_description prism
_exptl_crystal_F_000 612
_exptl_crystal_size_max 0.15
_exptl_crystal_size_mid 0.1
_exptl_crystal_size_min 0.1
_refine_diff_density_max 1.261
_refine_diff_density_min -1.29
_refine_diff_density_rms 0.126
_refine_ls_extinction_method none
_refine_ls_goodness_of_fit_ref 0.905
_refine_ls_hydrogen_treatment constr
_refine_ls_matrix_type full
_refine_ls_number_parameters 325
_refine_ls_number_reflns 7195
_refine_ls_number_restraints 0
_refine_ls_restrained_S_all 0.905
_refine_ls_R_factor_all 0.1408
_refine_ls_R_factor_gt 0.0697
_refine_ls_shift/su_max 0.001
_refine_ls_shift/su_mean 0
_refine_ls_structure_factor_coef Fsqd
_refine_ls_weighting_details 'calc w=1/[\s^2^(Fo^2^)+(0.1212P)^2^+0.0000P] where P=(Fo^2^+2Fc^2^)/3'
_refine_ls_weighting_scheme calc
_refine_ls_wR_factor_gt 0.1816
_refine_ls_wR_factor_ref 0.2268
_reflns_number_gt 3695
_reflns_number_total 7195
_reflns_threshold_expression >2\s(I)
_cod_data_source_file c3dt53353k.txt
_cod_data_source_block 2a
_cod_database_code 7029389

loop_
_symmetry_equiv_pos_as_xyz
'x, y, z'
'-x, -y, -z'

loop_
_atom_site_label
_atom_site_type_symbol
_atom_site_fract_x
_atom_site_fract_y
_atom_site_fract_z
_atom_site_U_iso_or_equiv
_atom_site_adp_type
_atom_site_occupancy
_atom_site_symmetry_multiplicity
_atom_site_calc_flag
_atom_site_refinement_flags
Nb1 Nb 0.73609(6) 0.03448(6) 0.79735(3) 0.0442(2) Uani 1 1 d .
Cl1 Cl 0.6368(3) 0.1814(3) 0.80592(17) 0.0993(8) Uani 1 1 d .
B1 B 0.5799(8) -0.2650(8) 0.8375(5) 0.0531(18) Uani 1 1 d .
N1 N 0.5181(5) -0.1155(5) 0.7373(3) 0.0487(12) Uani 1 1 d .
N2 N 0.4847(5) -0.2311(5) 0.7648(3) 0.0490(12) Uani 1 1 d .
N3 N 0.6745(5) -0.0432(5) 0.9296(3) 0.0429(11) Uani 1 1 d .
N4 N 0.6143(5) -0.1699(5) 0.9296(3) 0.0456(12) Uani 1 1 d .
N5 N 0.7975(5) -0.1522(5) 0.7840(3) 0.0472(12) Uani 1 1 d .
N6 N 0.7100(5) -0.2636(5) 0.7995(3) 0.0479(12) Uani 1 1 d .
N7 N 0.9099(6) 0.1314(5) 0.8463(4) 0.0544(14) Uani 1 1 d .
C10 C 0.4021(9) 0.0002(10) 0.6343(7) 0.086(3) Uani 1 1 d .
H10A H 0.4867 0.066 0.6528 0.129 Uiso 1 1 calc R
H10B H 0.3332 0.0304 0.6558 0.129 Uiso 1 1 calc R
H10C H 0.3825 -0.0231 0.566 0.129 Uiso 1 1 calc R
C11 C 0.4083(7) -0.1121(9) 0.6784(5) 0.065(2) Uani 1 1 d .
C12 C 0.3079(7) -0.2238(9) 0.6693(5) 0.068(2) Uani 1 1 d .
H12 H 0.2229 -0.2451 0.6329 0.081 Uiso 1 1 calc R
C13 C 0.3558(7) -0.2987(8) 0.7239(5) 0.0603(18) Uani 1 1 d .
C14 C 0.2884(9) -0.4285(9) 0.7436(7) 0.089(3) Uani 1 1 d .
H14A H 0.3505 -0.4542 0.7852 0.133 Uiso 1 1 calc R
H14B H 0.2586 -0.4873 0.6845 0.133 Uiso 1 1 calc R
H14C H 0.2129 -0.4273 0.7735 0.133 Uiso 1 1 calc R
C20 C 0.7398(7) 0.1579(7) 1.0467(4) 0.0556(17) Uani 1 1 d .
H20A H 0.7693 0.1944 0.9929 0.083 Uiso 1 1 calc R
H20B H 0.8143 0.1786 1.0983 0.083 Uiso 1 1 calc R
H20C H 0.6722 0.1911 1.0668 0.083 Uiso 1 1 calc R
C21 C 0.6836(6) 0.0178(7) 1.0189(4) 0.0463(14) Uani 1 1 d .
C22 C 0.6299(6) -0.0704(7) 1.0754(4) 0.0500(15) Uani 1 1 d .
H22 H 0.6243 -0.0537 1.1397 0.06 Uiso 1 1 calc R
C23 C 0.5874(6) -0.1853(7) 1.0184(4) 0.0531(16) Uani 1 1 d .
C24 C 0.5234(8) -0.3127(8) 1.0426(5) 0.070(2) Uani 1 1 d .
H24A H 0.5048 -0.3761 0.9868 0.105 Uiso 1 1 calc R
H24B H 0.4414 -0.3141 1.0646 0.105 Uiso 1 1 calc R
H24C H 0.5829 -0.3297 1.092 0.105 Uiso 1 1 calc R
C30 C 1.0185(7) -0.0855(8) 0.7335(6) 0.0661(19) Uani 1 1 d .
H30A H 1.0042 -0.0043 0.7404 0.099 Uiso 1 1 calc R
H30B H 1.0291 -0.1091 0.669 0.099 Uiso 1 1 calc R
H30C H 1.0977 -0.0808 0.7766 0.099 Uiso 1 1 calc R
C31 C 0.9013(6) -0.1818(7) 0.7559(4) 0.0506(15) Uani 1 1 d .
C32 C 0.8834(7) -0.3085(8) 0.7546(5) 0.0603(18) Uani 1 1 d .
H32 H 0.9424 -0.3514 0.7384 0.072 Uiso 1 1 calc R
C33 C 0.7628(8) -0.3600(8) 0.7817(5) 0.0607(18) Uani 1 1 d .
C34 C 0.6946(9) -0.4902(9) 0.7940(7) 0.080(2) Uani 1 1 d .
H34A H 0.6105 -0.4944 0.8136 0.121 Uiso 1 1 calc R
H34B H 0.7494 -0.5148 0.842 0.121 Uiso 1 1 calc R
H34C H 0.6792 -0.5464 0.7346 0.121 Uiso 1 1 calc R
C40 C 1.0259(6) 0.2420(7) 0.8826(4) 0.0519(15) Uani 1 1 d .
C41 C 1.0932(8) 0.2271(12) 0.9788(6) 0.097(3) Uani 1 1 d .
H41A H 1.0306 0.2167 1.0222 0.146 Uiso 1 1 calc R
H41B H 1.1686 0.3012 1.0039 0.146 Uiso 1 1 calc R
H41C H 1.123 0.154 0.9711 0.146 Uiso 1 1 calc R
C42 C 0.9768(10) 0.3567(9) 0.8937(8) 0.093(3) Uani 1 1 d .
H42A H 0.9343 0.3653 0.8326 0.14 Uiso 1 1 calc R
H42B H 1.0513 0.4315 0.9189 0.14 Uiso 1 1 calc R
H42C H 0.9137 0.3457 0.9368 0.14 Uiso 1 1 calc R
C43 C 1.1228(8) 0.2589(8) 0.8122(5) 0.068(2) Uani 1 1 d .
H43A H 1.0786 0.2685 0.752 0.101 Uiso 1 1 calc R
H43B H 1.1526 0.1859 0.8036 0.101 Uiso 1 1 calc R
H43C H 1.1984 0.333 0.8367 0.101 Uiso 1 1 calc R
C50 C 0.7492(7) 0.0222(7) 0.6396(4) 0.0541(17) Uani 1 1 d .
H50A H 0.7816 -0.0482 0.6217 0.065 Uiso 1 1 calc R
H50B H 0.659 0.0012 0.6042 0.065 Uiso 1 1 calc R
C51 C 0.8328(7) 0.1334(8) 0.6069(4) 0.0595(18) Uani 1 1 d .
C52 C 0.8045(9) 0.2470(8) 0.6134(5) 0.070(2) Uani 1 1 d .
H52 H 0.7302 0.2535 0.639 0.085 Uiso 1 1 calc R
C53 C 0.9950(11) 0.3394(12) 0.5434(6) 0.104(4) Uani 1 1 d .
H53 H 1.0505 0.4084 0.5228 0.125 Uiso 1 1 calc R
C54 C 1.0218(10) 0.2294(12) 0.5353(6) 0.087(3) Uani 1 1 d .
H54 H 1.095 0.2224 0.5085 0.104 Uiso 1 1 calc R
C55 C 0.9422(8) 0.1273(9) 0.5663(5) 0.070(2) Uani 1 1 d .
H55 H 0.9624 0.0516 0.5598 0.084 Uiso 1 1 calc R
C59 C 0.8851(11) 0.3516(9) 0.5823(6) 0.085(3) Uani 1 1 d .
H59 H 0.8659 0.4277 0.5875 0.103 Uiso 1 1 calc R
H1 H 0.5403 -0.3593 0.851 0.04 Uiso 1 1 d .

loop_
_atom_site_aniso_label
_atom_site_aniso_U_11
_atom_site_aniso_U_22
_atom_site_aniso_U_33
_atom_site_aniso_U_23
_atom_site_aniso_U_13
_atom_site_aniso_U_12
Nb1 0.0430(3) 0.0598(4) 0.0272(2) 0.0101(2) 0.00043(18) 0.0131(2)
Cl1 0.124(2) 0.1011(19) 0.0682(13) 0.0181(12) 0.0169(13) 0.0261(16)
B1 0.047(4) 0.064(5) 0.046(4) 0.008(3) 0.005(3) 0.014(4)
N1 0.048(3) 0.061(4) 0.035(2) 0.010(2) 0.001(2) 0.017(3)
N2 0.042(3) 0.059(4) 0.037(2) 0.002(2) 0.002(2) 0.007(2)
N3 0.037(3) 0.061(3) 0.029(2) 0.010(2) 0.0010(18) 0.014(2)
N4 0.040(3) 0.063(4) 0.036(2) 0.019(2) 0.007(2) 0.015(2)
N5 0.049(3) 0.059(3) 0.042(3) 0.016(2) 0.009(2) 0.026(3)
N6 0.046(3) 0.059(4) 0.040(2) 0.008(2) 0.004(2) 0.020(3)
N7 0.058(3) 0.058(4) 0.038(3) 0.003(2) 0.009(2) 0.006(3)
C10 0.062(5) 0.125(8) 0.087(6) 0.049(6) 0.007(4) 0.043(5)
C11 0.043(4) 0.110(7) 0.044(3) 0.020(4) 0.000(3) 0.027(4)
C12 0.041(4) 0.102(6) 0.048(4) -0.002(4) -0.007(3) 0.016(4)
C13 0.047(4) 0.075(5) 0.048(3) -0.010(3) 0.006(3) 0.013(3)
C14 0.059(5) 0.082(7) 0.094(6) -0.003(5) 0.000(4) -0.011(4)
C20 0.057(4) 0.075(5) 0.034(3) 0.001(3) 0.007(3) 0.021(3)
C21 0.034(3) 0.071(4) 0.036(3) 0.014(3) 0.001(2) 0.019(3)
C22 0.051(4) 0.069(5) 0.032(3) 0.006(3) 0.005(2) 0.023(3)
C23 0.044(3) 0.082(5) 0.038(3) 0.022(3) 0.006(3) 0.022(3)
C24 0.077(5) 0.076(5) 0.055(4) 0.028(4) 0.012(4) 0.013(4)
C30 0.053(4) 0.079(5) 0.074(5) 0.020(4) 0.018(3) 0.025(4)
C31 0.046(3) 0.061(4) 0.043(3) 0.008(3) 0.006(3) 0.016(3)
C32 0.055(4) 0.075(5) 0.054(4) 0.006(3) 0.007(3) 0.030(4)
C33 0.065(5) 0.071(5) 0.047(3) 0.009(3) 0.003(3) 0.024(4)
C34 0.074(5) 0.079(6) 0.089(6) 0.021(5) 0.009(5) 0.024(5)
C40 0.048(4) 0.064(4) 0.040(3) 0.006(3) -0.001(3) 0.016(3)
C41 0.054(5) 0.178(11) 0.054(4) 0.028(5) 0.002(4) 0.028(6)
C42 0.083(6) 0.064(6) 0.130(9) 0.009(5) 0.033(6) 0.015(5)
C43 0.063(5) 0.076(5) 0.056(4) 0.009(3) 0.009(3) 0.010(4)
C50 0.058(4) 0.079(5) 0.020(2) 0.006(3) 0.002(2) 0.016(3)
C51 0.061(4) 0.089(6) 0.027(3) 0.013(3) 0.001(3) 0.023(4)
C52 0.088(6) 0.086(6) 0.042(3) 0.020(4) 0.012(4) 0.031(5)
C53 0.102(8) 0.120(9) 0.054(5) 0.037(5) 0.004(5) -0.024(7)
C54 0.073(6) 0.121(9) 0.062(5) 0.034(5) 0.014(4) 0.016(6)
C55 0.072(5) 0.093(6) 0.052(4) 0.019(4) 0.016(4) 0.033(5)
C59 0.125(8) 0.080(6) 0.047(4) 0.020(4) 0.015(5) 0.021(5)

loop_
_atom_type_symbol
_atom_type_description
_atom_type_scat_dispersion_real
_atom_type_scat_dispersion_imag
_atom_type_scat_source
C C 0.0033 0.0016 'International Tables Vol C Tables 4.2.6.8 and 6.1.1.4'
H H 0 0 'International Tables Vol C Tables 4.2.6.8 and 6.1.1.4'
B B 0.0013 0.0007 'International Tables Vol C Tables 4.2.6.8 and 6.1.1.4'
N N 0.0061 0.0033 'International Tables Vol C Tables 4.2.6.8 and 6.1.1.4'
Cl Cl 0.1484 0.1585 'International Tables Vol C Tables 4.2.6.8 and 6.1.1.4'
Nb Nb -2.0727 0.6215 'International Tables Vol C Tables 4.2.6.8 and 6.1.1.4'

loop_
_exptl_crystal_face_index_h
_exptl_crystal_face_index_k
_exptl_crystal_face_index_l
_exptl_crystal_face_perp_dist
2 4 -3 0.109
4 -3 1 0.151
-4 1 0 0.126
1 -2 -10 0.046
-2 3 13 0.069
-4 -1 3 0.156
4 -7 3 0.162
-5 6 -2 0.137

loop_
_geom_angle_atom_site_label_1
_geom_angle_atom_site_label_2
_geom_angle_atom_site_label_3
_geom_angle
N7 Nb1 Cl1 100.2(2)
N7 Nb1 C50 98.3(2)
Cl1 Nb1 C50 97.2(2)
N7 Nb1 N3 99.9(2)
Cl1 Nb1 N3 96.39(14)
C50 Nb1 N3 154.9(2)
N7 Nb1 N5 91.2(2)
Cl1 Nb1 N5 168.21(16)
C50 Nb1 N5 84.2(2)
N3 Nb1 N5 78.41(18)
N7 Nb1 N1 172.5(2)
Cl1 Nb1 N1 86.97(15)
C50 Nb1 N1 82.8(2)
N3 Nb1 N1 76.97(17)
N5 Nb1 N1 81.57(19)
N2 B1 N4 109.4(6)
N2 B1 N6 110.8(5)
N4 B1 N6 109.2(5)
N2 N1 C11 106.3(6)
N2 N1 Nb1 120.0(4)
C11 N1 Nb1 133.7(5)
N1 N2 C13 109.7(6)
N1 N2 B1 121.1(5)
C13 N2 B1 128.9(6)
C21 N3 N4 106.8(5)
C21 N3 Nb1 130.2(4)
N4 N3 Nb1 123.0(3)
C23 N4 N3 108.7(5)
C23 N4 B1 130.8(6)
N3 N4 B1 120.4(5)
C31 N5 N6 106.4(5)
C31 N5 Nb1 133.8(5)
N6 N5 Nb1 119.6(4)
C33 N6 N5 109.2(5)
C33 N6 B1 129.6(6)
N5 N6 B1 121.1(5)
C40 N7 Nb1 160.2(5)
N1 C11 C12 109.7(7)
N1 C11 C10 123.4(7)
C12 C11 C10 126.9(7)
C11 C12 C13 107.2(6)
N2 C13 C12 107.1(7)
N2 C13 C14 122.3(7)
C12 C13 C14 130.6(7)
N3 C21 C22 109.1(6)
N3 C21 C20 123.0(5)
C22 C21 C20 127.9(6)
C23 C22 C21 106.6(5)
C22 C23 N4 108.7(6)
C22 C23 C24 129.2(6)
N4 C23 C24 122.1(6)
N5 C31 C32 110.1(6)
N5 C31 C30 122.4(7)
C32 C31 C30 127.4(7)
C33 C32 C31 107.4(6)
N6 C33 C32 106.9(7)
N6 C33 C34 122.3(7)
C32 C33 C34 130.8(7)
N7 C40 C41 109.2(6)
N7 C40 C43 110.3(5)
C41 C40 C43 110.7(6)
N7 C40 C42 107.5(6)
C41 C40 C42 110.1(7)
C43 C40 C42 109.0(7)
C51 C50 Nb1 118.6(4)
C55 C51 C52 117.3(8)
C55 C51 C50 120.6(8)
C52 C51 C50 122.1(7)
C51 C52 C59 121.3(9)
C54 C53 C59 120.7(9)
C53 C54 C55 120.5(10)
C54 C55 C51 121.8(9)
C53 C59 C52 118.4(10)

loop_
_geom_bond_atom_site_label_1
_geom_bond_atom_site_label_2
_geom_bond_distance
Nb1 N7 1.838(6)
Nb1 Cl1 2.199(3)
Nb1 C50 2.270(5)
Nb1 N3 2.270(5)
Nb1 N5 2.360(5)
Nb1 N1 2.402(5)
B1 N2 1.514(9)
B1 N4 1.521(9)
B1 N6 1.545(9)
N1 N2 1.359(8)
N1 C11 1.360(8)
N2 C13 1.366(8)
N3 C21 1.352(7)
N3 N4 1.375(7)
N4 C23 1.359(7)
N5 C31 1.335(8)
N5 N6 1.382(8)
N6 C33 1.368(9)
N7 C40 1.452(8)
C10 C11 1.488(12)
C11 C12 1.364(11)
C12 C13 1.371(11)
C13 C14 1.498(12)
C20 C21 1.489(10)
C21 C22 1.391(9)
C22 C23 1.354(10)
C23 C24 1.493(10)
C30 C31 1.489(10)
C31 C32 1.372(10)
C32 C33 1.368(11)
C33 C34 1.470(12)
C40 C41 1.517(10)
C40 C43 1.520(10)
C40 C42 1.520(12)
C50 C51 1.469(10)
C51 C55 1.380(11)
C51 C52 1.386(11)
C52 C59 1.392(12)
C53 C54 1.338(16)
C53 C59 1.392(15)
C54 C55 1.368(13)

loop_
_platon_squeeze_void_nr
_platon_squeeze_void_average_x
_platon_squeeze_void_average_y
_platon_squeeze_void_average_z
_platon_squeeze_void_volume
_platon_squeeze_void_count_electrons
_platon_squeeze_void_content
1 0.500 0.500 0.500 225 29 ' '
